data_7213667
loop_
_publ_author_name
'Mocilac, Pavle'
'Gallagher, John F.'

_publ_section_title
;
 Halogen bonding directed supramolecular assembly in bromo-substituted
 trezimides and tennimides
;
_journal_issue 10
_journal_name_full CrystEngComm
_journal_page_first 1893
_journal_paper_doi 10.1039/c3ce42168f
_journal_volume 16
_journal_year 2014
_chemical_formula_moiety 'C36 H18 Br3 N9 O6, 2(C H Cl3)'
_chemical_formula_sum 'C38 H20 Br3 Cl6 N9 O6'
_chemical_formula_weight 1151.06
_chemical_name_common 11-124_(26BrIO)3_2CHCl3
_chemical_name_systematic ' ?'
_space_group_IT_number 2
_symmetry_cell_setting triclinic
_symmetry_space_group_name_Hall '-P 1'
_symmetry_space_group_name_H-M 'P -1'
_atom_sites_solution_hydrogens geom
_atom_sites_solution_primary direct
_atom_sites_solution_secondary difmap
_audit_creation_method SHELXL-97
_cell_angle_alpha 84.442(3)
_cell_angle_beta 87.666(4)
_cell_angle_gamma 80.070(4)
_cell_formula_units_Z 4
_cell_length_a 12.8150(6)
_cell_length_b 13.6159(5)
_cell_length_c 25.7452(11)
_cell_measurement_reflns_used 5231
_cell_measurement_temperature 294(2)
_cell_measurement_theta_max 27.7
_cell_measurement_theta_min 2.10
_cell_volume 4402.8(3)
_computing_cell_refinement
;
CrysAlisPro, Agilent Technologies,
Version 1.171.34.49 (release 20-01-2011 CrysAlis171 .NET)
(compiled Jan 20 2011,15:58:25)
;
_computing_data_collection
;
CrysAlisPro, Agilent Technologies,
Version 1.171.34.49 (release 20-01-2011 CrysAlis171 .NET)
(compiled Jan 20 2011,15:58:25)
;
_computing_data_reduction
;
CrysAlisPro, Agilent Technologies,
Version 1.171.34.49 (release 20-01-2011 CrysAlis171 .NET)
(compiled Jan 20 2011,15:58:25)
;
_computing_molecular_graphics 'PLATON (Spek, 2009)'
_computing_publication_material SHELXL97
_computing_structure_refinement 'SHELXL97 (Sheldrick, 2008) and SORTX (McArdle, 1995)'
_computing_structure_solution 'SHELXS97 (Sheldrick, 2008)'
_diffrn_ambient_temperature 294(1)
_diffrn_measured_fraction_theta_full 0.999
_diffrn_measured_fraction_theta_max 0.913
_diffrn_measurement_device 'Xcalibur, Sapphire3, Gemini Ultra'
_diffrn_measurement_method '\w scans'
_diffrn_radiation_monochromator graphite
_diffrn_radiation_source 'Enhance (Mo) X-ray Source'
_diffrn_radiation_type MoK\a
_diffrn_radiation_wavelength 0.71073
_diffrn_reflns_av_R_equivalents 0.0579
_diffrn_reflns_av_sigmaI/netI 0.1303
_diffrn_reflns_limit_h_max 16
_diffrn_reflns_limit_h_min -16
_diffrn_reflns_limit_k_max 15
_diffrn_reflns_limit_k_min -17
_diffrn_reflns_limit_l_max 33
_diffrn_reflns_limit_l_min -29
_diffrn_reflns_number 38013
_diffrn_reflns_theta_full 26.00
_diffrn_reflns_theta_max 27.77
_diffrn_reflns_theta_min 2.10
_diffrn_standards_decay_% 1
_diffrn_standards_interval_time 60
_diffrn_standards_number 5231
_exptl_absorpt_coefficient_mu 3.170
_exptl_absorpt_correction_T_max 0.8837
_exptl_absorpt_correction_T_min 0.4121
_exptl_absorpt_correction_type analytical
_exptl_absorpt_process_details '(ABSFAC, Clark and Reid, 1998)'
_exptl_crystal_colour Colourless
_exptl_crystal_density_diffrn 1.737
_exptl_crystal_density_method 'not measured'
_exptl_crystal_description Plate
_exptl_crystal_F_000 2264
_exptl_crystal_size_max 0.34
_exptl_crystal_size_mid 0.17
_exptl_crystal_size_min 0.04
_refine_diff_density_max 1.263
_refine_diff_density_min -1.190
_refine_diff_density_rms 0.085
_refine_ls_extinction_method none
_refine_ls_goodness_of_fit_ref 1.012
_refine_ls_hydrogen_treatment constr
_refine_ls_matrix_type full
_refine_ls_number_parameters 1153
_refine_ls_number_reflns 18957
_refine_ls_number_restraints 30
_refine_ls_restrained_S_all 1.012
_refine_ls_R_factor_all 0.1883
_refine_ls_R_factor_gt 0.0793
_refine_ls_shift/su_max 0.001
_refine_ls_shift/su_mean 0.000
_refine_ls_structure_factor_coef Fsqd
_refine_ls_weighting_details 'w=1/[\s^2^(Fo^2^)+(0.0601P)^2^+2.4788P] where P=(Fo^2^+2Fc^2^)/3'
_refine_ls_weighting_scheme calc
_refine_ls_wR_factor_gt 0.1463
_refine_ls_wR_factor_ref 0.1931
_reflns_number_gt 8469
_reflns_number_total 18957
_reflns_threshold_expression I>2\s(I)
_cod_data_source_file c3ce42168f.txt
_cod_data_source_block A_[11-124]
_cod_depositor_comments
;
The following automatic conversions were performed:

'_symmetry_cell_setting' value 'Triclinic' changed to 'triclinic'
according to
/usr/data/users/saulius/automatic-downloads/current/RSC/lib/dictionaries/cif_core.dic
dictionary named 'cif_core.dic' version 2.4.2 from
2011-04-26.

'_exptl_absorpt_correction_type' value 'Analytical'
changed to 'analytical' according to
/usr/data/users/saulius/automatic-downloads/current/RSC/lib/dictionaries/cif_core.dic
dictionary named 'cif_core.dic' version 2.4.2 from 2011-04-26.

Automatic conversion script
Id: cif_fix_values 2281 2013-09-26 08:29:07Z andrius 
;
_cod_database_code 7213667

loop_
_symmetry_equiv_pos_as_xyz
'x, y, z'
'-x, -y, -z'

loop_
_atom_site_label
_atom_site_type_symbol
_atom_site_fract_x
_atom_site_fract_y
_atom_site_fract_z
_atom_site_U_iso_or_equiv
_atom_site_adp_type
_atom_site_occupancy
_atom_site_symmetry_multiplicity
_atom_site_calc_flag
_atom_site_refinement_flags
_atom_site_disorder_assembly
_atom_site_disorder_group
Br1A Br 0.29221(8) -0.32192(6) 0.18503(4) 0.0769(3) Uani 1 1 d . . .
Br2A Br 0.14753(10) 0.47279(9) -0.08992(4) 0.1089(4) Uani 1 1 d . . .
Br3A Br 0.02246(9) -0.26518(5) 0.10818(4) 0.0837(3) Uani 1 1 d . . .
O1A O 0.5768(4) 0.0880(4) 0.07633(19) 0.0588(14) Uani 1 1 d . . .
C1A C 0.4891(6) 0.0800(4) 0.0913(3) 0.0369(16) Uani 1 1 d . . .
N1A N 0.4683(4) 0.0519(3) 0.1454(2) 0.0401(14) Uani 1 1 d . . .
O2A O 0.5577(5) 0.0240(4) 0.2218(2) 0.0724(17) Uani 1 1 d . . .
C2A C 0.5315(6) 0.0792(5) 0.1833(3) 0.0482(19) Uani 1 1 d . . .
O3A O 0.4775(4) 0.5138(4) 0.0974(2) 0.0689(16) Uani 1 1 d . . .
C3A C 0.4478(6) 0.4420(5) 0.1186(3) 0.0448(18) Uani 1 1 d . . .
N2A N 0.3349(4) 0.4335(4) 0.1179(2) 0.0382(13) Uani 1 1 d . . .
O4A O 0.3270(4) 0.4514(3) 0.20416(18) 0.0486(12) Uani 1 1 d . . .
C4A C 0.2814(6) 0.4360(4) 0.1658(3) 0.0396(17) Uani 1 1 d . . .
O5A O -0.0632(4) 0.1808(3) 0.1750(2) 0.0567(14) Uani 1 1 d . . .
C5A C 0.0101(5) 0.2127(5) 0.1527(3) 0.0386(16) Uani 1 1 d . . .
N3A N 0.0726(4) 0.1577(4) 0.1148(2) 0.0361(13) Uani 1 1 d . . .
O6A O 0.0537(4) 0.2857(3) 0.04853(18) 0.0513(13) Uani 1 1 d . . .
C6A C 0.1051(6) 0.2083(5) 0.0670(3) 0.0420(17) Uani 1 1 d . . .
C11 C 0.2100(6) 0.1656(4) 0.0449(3) 0.0383(16) Uani 1 1 d . . .
C12 C 0.2934(6) 0.1264(4) 0.0779(2) 0.0369(16) Uani 1 1 d . . .
H12 H 0.2810 0.1149 0.1136 0.044 Uiso 1 1 calc R . .
C13 C 0.3955(6) 0.1046(4) 0.0568(3) 0.0383(16) Uani 1 1 d . . .
C14 C 0.4124(6) 0.1166(4) 0.0035(3) 0.0435(17) Uani 1 1 d . . .
H14 H 0.4807 0.1026 -0.0107 0.052 Uiso 1 1 calc R . .
C15 C 0.3277(7) 0.1494(5) -0.0287(3) 0.053(2) Uani 1 1 d . . .
H15 H 0.3388 0.1529 -0.0647 0.064 Uiso 1 1 calc R . .
C16 C 0.2282(6) 0.1767(5) -0.0089(3) 0.0467(18) Uani 1 1 d . . .
H16 H 0.1727 0.2027 -0.0311 0.056 Uiso 1 1 calc R . .
C11A C 0.4246(5) -0.0375(4) 0.1557(3) 0.0397(17) Uani 1 1 d . . .
N12A N 0.4441(5) -0.1002(4) 0.1196(2) 0.0477(15) Uani 1 1 d . . .
C13A C 0.4026(6) -0.1840(5) 0.1284(3) 0.053(2) Uani 1 1 d . . .
H13A H 0.4135 -0.2308 0.1039 0.064 Uiso 1 1 calc R . .
C14A C 0.3446(6) -0.2020(4) 0.1728(3) 0.0480(19) Uani 1 1 d . . .
C15A C 0.3288(6) -0.1307(5) 0.2082(3) 0.0466(18) Uani 1 1 d . . .
H15A H 0.2906 -0.1425 0.2390 0.056 Uiso 1 1 calc R . .
N16A N 0.3666(5) -0.0457(4) 0.1995(2) 0.0461(15) Uani 1 1 d . . .
C21 C 0.5598(6) 0.1805(5) 0.1745(3) 0.0433(17) Uani 1 1 d . . .
C22 C 0.4904(5) 0.2618(4) 0.1512(2) 0.0378(16) Uani 1 1 d . . .
H22 H 0.4256 0.2523 0.1395 0.045 Uiso 1 1 calc R . .
C23 C 0.5172(5) 0.3558(5) 0.1455(3) 0.0380(16) Uani 1 1 d . . .
C24 C 0.6144(6) 0.3702(6) 0.1627(3) 0.060(2) Uani 1 1 d . . .
H24 H 0.6341 0.4332 0.1581 0.071 Uiso 1 1 calc R . .
C25 C 0.6814(7) 0.2897(6) 0.1867(4) 0.077(3) Uani 1 1 d . . .
H25 H 0.7455 0.2991 0.1994 0.093 Uiso 1 1 calc R . .
C26 C 0.6546(6) 0.1970(6) 0.1919(3) 0.062(2) Uani 1 1 d . . .
H26 H 0.7014 0.1435 0.2076 0.074 Uiso 1 1 calc R . .
C21A C 0.2877(6) 0.4459(5) 0.0688(3) 0.0397(16) Uani 1 1 d . . .
N22A N 0.1922(5) 0.4992(4) 0.0640(2) 0.0512(16) Uani 1 1 d . . .
C23A C 0.1515(6) 0.5049(6) 0.0169(3) 0.063(2) Uani 1 1 d . . .
H23A H 0.0828 0.5390 0.0116 0.076 Uiso 1 1 calc R . .
C24A C 0.2066(8) 0.4630(6) -0.0236(3) 0.059(2) Uani 1 1 d . . .
C25A C 0.3062(8) 0.4118(5) -0.0153(3) 0.068(2) Uani 1 1 d . . .
H25A H 0.3451 0.3834 -0.0430 0.081 Uiso 1 1 calc R . .
N26A N 0.3505(5) 0.4009(4) 0.0324(2) 0.0566(17) Uani 1 1 d . . .
C31 C 0.1705(5) 0.4173(4) 0.1698(2) 0.0321(15) Uani 1 1 d . . .
C32 C 0.1432(5) 0.3300(4) 0.1549(2) 0.0383(16) Uani 1 1 d . . .
H32 H 0.1936 0.2856 0.1381 0.046 Uiso 1 1 calc R . .
C33 C 0.0426(5) 0.3078(4) 0.1646(2) 0.0357(16) Uani 1 1 d . . .
C34 C -0.0297(6) 0.3759(5) 0.1896(2) 0.0437(17) Uani 1 1 d . . .
H34 H -0.0972 0.3615 0.1975 0.052 Uiso 1 1 calc R . .
C35 C -0.0055(6) 0.4638(5) 0.2031(3) 0.0455(18) Uani 1 1 d . . .
H35 H -0.0568 0.5094 0.2187 0.055 Uiso 1 1 calc R . .
C36 C 0.0940(6) 0.4841(4) 0.1935(2) 0.0405(17) Uani 1 1 d . . .
H36 H 0.1108 0.5435 0.2030 0.049 Uiso 1 1 calc R . .
C31A C 0.0621(5) 0.0554(5) 0.1137(3) 0.0401(16) Uani 1 1 d . . .
N32A N 0.0374(4) 0.0304(4) 0.0682(2) 0.0432(14) Uani 1 1 d . . .
C33A C 0.0267(6) -0.0650(5) 0.0669(3) 0.0502(19) Uani 1 1 d . . .
H33A H 0.0121 -0.0876 0.0355 0.060 Uiso 1 1 calc R . .
C34A C 0.0370(5) -0.1302(5) 0.1112(3) 0.0457(18) Uani 1 1 d . . .
C35A C 0.0635(6) -0.0967(5) 0.1564(3) 0.0507(19) Uani 1 1 d . . .
H35A H 0.0726 -0.1407 0.1865 0.061 Uiso 1 1 calc R . .
N36A N 0.0769(5) -0.0009(4) 0.1584(2) 0.0494(15) Uani 1 1 d . . .
Br1B Br 0.85673(9) 1.20197(5) 0.30584(3) 0.0786(3) Uani 1 1 d . . .
Br2B Br 0.62825(8) 0.47625(7) 0.58508(3) 0.0762(3) Uani 1 1 d . . .
Br3B Br 0.57379(10) 1.24615(6) 0.38886(4) 0.1007(4) Uani 1 1 d . . .
O1B O 1.0805(4) 0.6829(4) 0.42866(19) 0.0592(14) Uani 1 1 d . . .
C1B C 1.0006(6) 0.7303(5) 0.4114(3) 0.0409(17) Uani 1 1 d . . .
N1B N 0.9959(4) 0.7681(4) 0.3577(2) 0.0431(14) Uani 1 1 d . . .
O2B O 1.1192(5) 0.7636(4) 0.2906(3) 0.094(2) Uani 1 1 d . . .
C2B C 1.0702(6) 0.7174(5) 0.3225(3) 0.053(2) Uani 1 1 d . . .
O3B O 0.9517(4) 0.3180(3) 0.39633(18) 0.0513(13) Uani 1 1 d . . .
C3B C 0.9308(5) 0.3997(4) 0.3735(2) 0.0362(16) Uani 1 1 d . . .
N2B N 0.8206(4) 0.4523(3) 0.37337(19) 0.0341(12) Uani 1 1 d . . .
O4B O 0.8129(4) 0.4228(3) 0.28902(16) 0.0438(12) Uani 1 1 d . . .
C4B C 0.7688(5) 0.4619(4) 0.3259(2) 0.0333(15) Uani 1 1 d . . .
O5B O 0.4488(4) 0.8454(3) 0.32570(19) 0.0587(14) Uani 1 1 d . . .
C5B C 0.5150(5) 0.7845(5) 0.3468(3) 0.0393(16) Uani 1 1 d . . .
N3B N 0.5818(4) 0.8109(3) 0.38478(19) 0.0369(13) Uani 1 1 d . . .
O6B O 0.5493(4) 0.6927(3) 0.45013(17) 0.0497(12) Uani 1 1 d . . .
C6B C 0.6074(5) 0.7496(5) 0.4319(2) 0.0358(16) Uani 1 1 d . . .
C41 C 0.7104(6) 0.7534(4) 0.4543(2) 0.0361(16) Uani 1 1 d . . .
C42 C 0.7992(6) 0.7592(4) 0.4226(2) 0.0376(16) Uani 1 1 d . . .
H42 H 0.7917 0.7729 0.3867 0.045 Uiso 1 1 calc R . .
C43 C 0.8996(6) 0.7447(4) 0.4436(3) 0.0393(17) Uani 1 1 d . . .
C44 C 0.9087(6) 0.7310(5) 0.4969(3) 0.0458(18) Uani 1 1 d . . .
H44 H 0.9756 0.7210 0.5113 0.055 Uiso 1 1 calc R . .
C45 C 0.8213(7) 0.7320(5) 0.5291(3) 0.057(2) Uani 1 1 d . . .
H45 H 0.8283 0.7277 0.5651 0.068 Uiso 1 1 calc R . .
C46 C 0.7214(6) 0.7394(5) 0.5079(3) 0.0482(19) Uani 1 1 d . . .
H46 H 0.6624 0.7349 0.5297 0.058 Uiso 1 1 calc R . .
C11B C 0.9599(6) 0.8724(4) 0.3453(3) 0.0458(18) Uani 1 1 d . . .
N12B N 0.9702(5) 0.9293(4) 0.3825(2) 0.0549(17) Uani 1 1 d . . .
C13B C 0.9370(7) 1.0274(5) 0.3700(3) 0.064(2) Uani 1 1 d . . .
H13B H 0.9398 1.0715 0.3952 0.076 Uiso 1 1 calc R . .
C14B C 0.8996(6) 1.0652(5) 0.3225(3) 0.055(2) Uani 1 1 d . . .
C15B C 0.8978(8) 0.9986(5) 0.2862(3) 0.086(3) Uani 1 1 d . . .
H15B H 0.8762 1.0225 0.2526 0.103 Uiso 1 1 calc R . .
N16B N 0.9263(7) 0.9003(4) 0.2977(3) 0.086(3) Uani 1 1 d . . .
C51 C 1.0807(6) 0.6071(4) 0.3265(3) 0.0406(17) Uani 1 1 d . . .
C52 C 0.9974(5) 0.5579(4) 0.3448(2) 0.0351(15) Uani 1 1 d . . .
H52 H 0.9326 0.5946 0.3545 0.042 Uiso 1 1 calc R . .
C53 C 1.0115(5) 0.4549(4) 0.3483(2) 0.0332(15) Uani 1 1 d . . .
C54 C 1.1077(6) 0.4003(5) 0.3335(2) 0.0416(17) Uani 1 1 d . . .
H54 H 1.1171 0.3308 0.3360 0.050 Uiso 1 1 calc R . .
C55 C 1.1899(6) 0.4492(5) 0.3147(3) 0.0493(19) Uani 1 1 d . . .
H55 H 1.2544 0.4125 0.3046 0.059 Uiso 1 1 calc R . .
C56 C 1.1757(6) 0.5521(5) 0.3111(3) 0.0445(17) Uani 1 1 d . . .
H56 H 1.2306 0.5848 0.2982 0.053 Uiso 1 1 calc R . .
C21B C 0.7711(5) 0.4578(4) 0.4239(2) 0.0329(15) Uani 1 1 d . . .
N22B N 0.8310(4) 0.4852(4) 0.4585(2) 0.0412(14) Uani 1 1 d . . .
C23B C 0.7872(6) 0.4889(4) 0.5066(2) 0.0394(17) Uani 1 1 d . . .
H23B H 0.8251 0.5072 0.5331 0.047 Uiso 1 1 calc R . .
C24B C 0.6873(6) 0.4662(5) 0.5178(2) 0.0421(17) Uani 1 1 d . . .
C25B C 0.6361(6) 0.4370(5) 0.4789(3) 0.0434(17) Uani 1 1 d . . .
H25B H 0.5695 0.4198 0.4862 0.052 Uiso 1 1 calc R . .
N26B N 0.6764(4) 0.4315(3) 0.4302(2) 0.0372(13) Uani 1 1 d . . .
C61 C 0.6606(5) 0.5244(4) 0.3226(2) 0.0331(15) Uani 1 1 d . . .
C62 C 0.6381(5) 0.6180(4) 0.3420(2) 0.0342(15) Uani 1 1 d . . .
H62 H 0.6884 0.6396 0.3611 0.041 Uiso 1 1 calc R . .
C63 C 0.5413(5) 0.6789(4) 0.3328(2) 0.0359(16) Uani 1 1 d . . .
C64 C 0.4657(5) 0.6440(5) 0.3054(3) 0.0432(17) Uani 1 1 d . . .
H64 H 0.3999 0.6838 0.2996 0.052 Uiso 1 1 calc R . .
C65 C 0.4881(6) 0.5502(5) 0.2867(3) 0.0474(18) Uani 1 1 d . . .
H65 H 0.4371 0.5268 0.2689 0.057 Uiso 1 1 calc R . .
C66 C 0.5849(6) 0.4927(5) 0.2946(2) 0.0418(17) Uani 1 1 d . . .
H66 H 0.6005 0.4310 0.2808 0.050 Uiso 1 1 calc R . .
C31B C 0.5849(5) 0.9151(5) 0.3856(3) 0.0425(17) Uani 1 1 d . . .
N32B N 0.5580(5) 0.9517(4) 0.4314(2) 0.0513(16) Uani 1 1 d . . .
C33B C 0.5592(6) 1.0496(5) 0.4322(3) 0.059(2) Uani 1 1 d . . .
H33B H 0.5450 1.0793 0.4634 0.071 Uiso 1 1 calc R . .
C34B C 0.5814(7) 1.1069(5) 0.3874(3) 0.059(2) Uani 1 1 d . . .
C35B C 0.6073(6) 1.0609(5) 0.3431(3) 0.061(2) Uani 1 1 d . . .
H35B H 0.6215 1.0995 0.3126 0.073 Uiso 1 1 calc R . .
N36B N 0.6134(5) 0.9623(4) 0.3415(2) 0.0534(16) Uani 1 1 d . . .
Cl1A Cl 0.7743(3) -0.1149(2) 0.17289(13) 0.1293(11) Uani 1 1 d . . .
Cl2A Cl 0.8251(3) -0.2825(2) 0.25023(13) 0.1275(11) Uani 1 1 d . . .
Cl3A Cl 0.6340(3) -0.2545(3) 0.19758(15) 0.1596(15) Uani 1 1 d . . .
C1S C 0.7227(8) -0.1925(7) 0.2230(4) 0.095(3) Uani 1 1 d . . .
H1S H 0.6875 -0.1518 0.2501 0.114 Uiso 1 1 calc R . .
Cl1B Cl 0.8293(3) 0.18957(17) 0.47556(10) 0.1040(9) Uani 1 1 d . . .
Cl2B Cl 0.8260(3) -0.01158(18) 0.51606(13) 0.1487(14) Uani 1 1 d . . .
Cl3B Cl 0.7024(4) 0.1503(3) 0.5635(2) 0.225(3) Uani 1 1 d . . .
C2S C 0.8165(7) 0.1109(6) 0.5309(3) 0.075(3) Uani 1 1 d . . .
H2S H 0.8753 0.1137 0.5536 0.090 Uiso 1 1 calc R . .
Cl1C Cl 0.7390(2) 0.12468(19) -0.01454(11) 0.1033(9) Uani 1 1 d . . .
Cl2C Cl 0.8270(3) 0.2571(2) 0.04455(14) 0.1368(12) Uani 1 1 d . . .
Cl3C Cl 0.6274(2) 0.3230(2) -0.00271(14) 0.1261(11) Uani 1 1 d . . .
C3S C 0.7168(8) 0.2253(7) 0.0236(4) 0.095(3) Uani 1 1 d . . .
H3S H 0.6812 0.2005 0.0554 0.114 Uiso 1 1 calc R . .
Cl1D Cl 0.3390(4) 0.2042(3) 0.26468(19) 0.1141(16) Uani 0.75 1 d P A -1
Cl2D Cl 0.1726(4) 0.0927(5) 0.2702(2) 0.154(2) Uani 0.75 1 d P A -1
Cl3D Cl 0.2899(9) 0.1023(8) 0.3605(3) 0.146(4) Uani 0.75 1 d P A -1
C4S C 0.2939(19) 0.0954(17) 0.2918(5) 0.057(4) Uani 0.75 1 d P A -1
H4S H 0.3434 0.0359 0.2827 0.068 Uiso 0.75 1 calc PR A -1
Cl4D Cl 0.2565(18) 0.1802(11) 0.2498(6) 0.145(6) Uani 0.25 1 d PU B -2
Cl5D Cl 0.1900(11) 0.0235(13) 0.3078(6) 0.129(5) Uani 0.25 1 d PU B -2
Cl6D Cl 0.324(2) 0.132(2) 0.3538(11) 0.150(11) Uani 0.25 1 d PU B -2
C5S C 0.302(6) 0.092(6) 0.309(2) 0.070(13) Uani 0.25 1 d PU B -2
H5S H 0.3668 0.0470 0.2992 0.084 Uiso 0.25 1 calc PR B -2

loop_
_atom_site_aniso_label
_atom_site_aniso_U_11
_atom_site_aniso_U_22
_atom_site_aniso_U_33
_atom_site_aniso_U_23
_atom_site_aniso_U_13
_atom_site_aniso_U_12
Br1A 0.1105(8) 0.0496(5) 0.0779(6) -0.0018(4) -0.0032(6) -0.0358(5)
Br2A 0.1499(11) 0.1328(9) 0.0573(6) 0.0109(6) -0.0427(7) -0.0625(8)
Br3A 0.1200(9) 0.0404(4) 0.0959(7) -0.0053(4) -0.0270(6) -0.0228(5)
O1A 0.042(3) 0.078(4) 0.058(3) -0.010(3) 0.008(3) -0.015(3)
C1A 0.040(5) 0.032(3) 0.037(4) -0.004(3) 0.009(4) -0.003(3)
N1A 0.045(4) 0.036(3) 0.040(3) -0.004(3) -0.003(3) -0.006(3)
O2A 0.099(5) 0.055(3) 0.065(4) 0.013(3) -0.038(3) -0.018(3)
C2A 0.052(5) 0.041(4) 0.050(5) -0.005(4) -0.004(4) -0.003(4)
O3A 0.055(4) 0.060(3) 0.092(4) 0.025(3) -0.009(3) -0.029(3)
C3A 0.042(5) 0.046(4) 0.048(5) -0.004(3) 0.007(4) -0.017(4)
N2A 0.031(4) 0.045(3) 0.039(3) 0.000(3) -0.003(3) -0.007(3)
O4A 0.049(3) 0.060(3) 0.045(3) -0.015(2) -0.004(2) -0.024(2)
C4A 0.042(5) 0.023(3) 0.053(5) -0.002(3) -0.002(4) -0.003(3)
O5A 0.045(3) 0.062(3) 0.070(4) -0.019(3) 0.020(3) -0.027(3)
C5A 0.031(4) 0.044(4) 0.041(4) -0.005(3) -0.003(3) -0.007(3)
N3A 0.030(3) 0.041(3) 0.039(3) -0.007(3) 0.001(3) -0.011(2)
O6A 0.049(3) 0.050(3) 0.051(3) 0.002(2) -0.001(3) -0.001(2)
C6A 0.049(5) 0.038(4) 0.043(4) -0.008(3) -0.012(4) -0.014(4)
C11 0.044(5) 0.033(3) 0.039(4) -0.007(3) 0.004(3) -0.010(3)
C12 0.050(5) 0.033(3) 0.028(4) 0.004(3) -0.001(3) -0.009(3)
C13 0.042(5) 0.033(3) 0.042(4) -0.008(3) 0.003(4) -0.008(3)
C14 0.047(5) 0.041(4) 0.042(4) -0.007(3) 0.006(4) -0.005(3)
C15 0.073(6) 0.060(5) 0.025(4) -0.004(3) 0.005(4) -0.009(4)
C16 0.047(5) 0.056(4) 0.037(4) -0.006(3) -0.005(4) -0.007(4)
C11A 0.047(5) 0.026(3) 0.046(4) -0.008(3) -0.002(4) -0.004(3)
N12A 0.064(4) 0.041(3) 0.037(3) -0.003(3) 0.007(3) -0.012(3)
C13A 0.075(6) 0.042(4) 0.041(5) -0.006(3) -0.002(4) -0.006(4)
C14A 0.063(6) 0.034(4) 0.048(5) 0.001(3) -0.009(4) -0.009(3)
C15A 0.058(5) 0.040(4) 0.040(4) -0.004(3) 0.006(4) -0.006(4)
N16A 0.052(4) 0.040(3) 0.046(4) -0.005(3) 0.010(3) -0.008(3)
C21 0.045(5) 0.043(4) 0.043(4) -0.002(3) -0.015(4) -0.009(3)
C22 0.029(4) 0.046(4) 0.041(4) -0.007(3) -0.008(3) -0.009(3)
C23 0.030(4) 0.040(4) 0.045(4) -0.007(3) -0.001(3) -0.006(3)
C24 0.046(5) 0.054(5) 0.084(6) -0.002(4) -0.008(5) -0.026(4)
C25 0.045(6) 0.080(6) 0.109(8) 0.013(5) -0.038(5) -0.019(5)
C26 0.035(5) 0.066(5) 0.084(6) 0.008(4) -0.022(4) -0.011(4)
C21A 0.041(5) 0.042(4) 0.039(4) -0.001(3) -0.001(4) -0.015(3)
N22A 0.044(4) 0.062(4) 0.046(4) 0.003(3) -0.008(3) -0.005(3)
C23A 0.044(5) 0.091(6) 0.054(5) 0.013(5) -0.003(4) -0.021(4)
C24A 0.076(7) 0.061(5) 0.045(5) 0.006(4) -0.024(5) -0.029(5)
C25A 0.104(8) 0.053(5) 0.048(5) -0.011(4) 0.004(5) -0.015(5)
N26A 0.067(5) 0.059(4) 0.043(4) -0.007(3) -0.001(4) -0.007(3)
C31 0.032(4) 0.038(3) 0.028(3) -0.001(3) 0.000(3) -0.011(3)
C32 0.037(4) 0.037(4) 0.043(4) -0.010(3) 0.003(3) -0.009(3)
C33 0.036(4) 0.035(3) 0.037(4) -0.005(3) -0.005(3) -0.007(3)
C34 0.038(5) 0.055(4) 0.040(4) -0.006(3) 0.003(3) -0.011(4)
C35 0.048(5) 0.042(4) 0.046(4) -0.010(3) -0.003(4) -0.003(3)
C36 0.044(5) 0.034(3) 0.044(4) -0.005(3) -0.005(4) -0.008(3)
C31A 0.041(5) 0.040(4) 0.042(4) -0.003(3) -0.005(3) -0.012(3)
N32A 0.046(4) 0.041(3) 0.046(4) -0.006(3) -0.008(3) -0.015(3)
C33A 0.060(5) 0.045(4) 0.050(5) -0.006(4) -0.013(4) -0.017(4)
C34A 0.040(5) 0.038(4) 0.062(5) -0.006(4) -0.012(4) -0.011(3)
C35A 0.065(6) 0.039(4) 0.049(5) -0.001(3) -0.008(4) -0.011(4)
N36A 0.063(5) 0.046(3) 0.042(4) -0.005(3) -0.010(3) -0.015(3)
Br1B 0.1324(9) 0.0356(4) 0.0633(6) -0.0027(4) -0.0136(6) 0.0003(5)
Br2B 0.0762(7) 0.1182(7) 0.0345(5) -0.0114(5) 0.0069(4) -0.0170(5)
Br3B 0.1604(11) 0.0387(5) 0.1069(8) -0.0111(5) 0.0009(7) -0.0261(5)
O1B 0.049(3) 0.067(3) 0.058(3) -0.011(3) -0.018(3) 0.008(3)
C1B 0.046(5) 0.033(4) 0.046(4) -0.008(3) -0.015(4) -0.009(3)
N1B 0.048(4) 0.031(3) 0.048(4) -0.003(3) -0.002(3) -0.003(3)
O2B 0.115(6) 0.054(3) 0.109(5) 0.003(3) 0.061(4) -0.025(3)
C2B 0.055(5) 0.042(4) 0.060(5) -0.002(4) 0.007(4) -0.009(4)
O3B 0.054(3) 0.037(3) 0.058(3) 0.007(2) 0.000(3) -0.001(2)
C3B 0.046(5) 0.034(3) 0.029(4) -0.005(3) -0.012(3) -0.003(3)
N2B 0.035(3) 0.035(3) 0.030(3) -0.001(2) 0.001(3) -0.004(2)
O4B 0.053(3) 0.043(3) 0.035(3) -0.016(2) 0.006(2) -0.002(2)
C4B 0.042(4) 0.024(3) 0.037(4) -0.002(3) -0.003(3) -0.014(3)
O5B 0.060(4) 0.041(3) 0.072(4) -0.008(2) -0.033(3) 0.010(3)
C5B 0.035(4) 0.039(4) 0.042(4) -0.005(3) -0.003(3) -0.003(3)
N3B 0.052(4) 0.028(3) 0.031(3) -0.005(2) -0.011(3) -0.002(2)
O6B 0.049(3) 0.056(3) 0.044(3) -0.002(2) 0.002(2) -0.012(3)
C6B 0.034(4) 0.040(4) 0.032(4) -0.009(3) 0.002(3) -0.001(3)
C41 0.048(5) 0.032(3) 0.031(4) -0.008(3) -0.003(3) -0.010(3)
C42 0.055(5) 0.028(3) 0.029(4) -0.001(3) -0.010(4) -0.006(3)
C43 0.050(5) 0.029(3) 0.039(4) 0.001(3) -0.014(4) -0.007(3)
C44 0.052(5) 0.050(4) 0.037(4) -0.001(3) -0.006(4) -0.015(4)
C45 0.087(7) 0.057(5) 0.028(4) 0.003(3) -0.019(4) -0.017(4)
C46 0.056(5) 0.047(4) 0.039(4) 0.000(3) 0.003(4) -0.004(4)
C11B 0.054(5) 0.029(3) 0.054(5) -0.007(3) -0.005(4) -0.005(3)
N12B 0.083(5) 0.033(3) 0.050(4) -0.004(3) -0.017(3) -0.011(3)
C13B 0.103(7) 0.040(4) 0.049(5) -0.015(4) -0.006(5) -0.008(4)
C14B 0.078(6) 0.035(4) 0.052(5) -0.006(4) -0.007(4) -0.006(4)
C15B 0.164(10) 0.038(4) 0.054(5) 0.001(4) -0.043(6) -0.005(5)
N16B 0.162(8) 0.040(4) 0.056(5) -0.008(3) -0.037(5) -0.009(4)
C51 0.044(5) 0.038(4) 0.042(4) -0.006(3) -0.001(3) -0.009(3)
C52 0.030(4) 0.037(3) 0.037(4) -0.007(3) -0.001(3) 0.002(3)
C53 0.034(4) 0.037(3) 0.025(3) -0.004(3) -0.002(3) 0.004(3)
C54 0.048(5) 0.037(4) 0.039(4) -0.007(3) -0.004(4) -0.003(3)
C55 0.036(5) 0.059(5) 0.045(4) -0.004(4) 0.002(4) 0.013(4)
C56 0.040(5) 0.044(4) 0.048(4) -0.002(3) 0.003(4) -0.008(3)
C21B 0.037(4) 0.027(3) 0.034(4) 0.005(3) 0.001(3) -0.008(3)
N22B 0.044(4) 0.042(3) 0.041(4) -0.010(3) -0.010(3) -0.012(3)
C23B 0.048(5) 0.042(4) 0.029(4) -0.008(3) -0.008(3) -0.004(3)
C24B 0.053(5) 0.045(4) 0.028(4) -0.001(3) -0.006(4) -0.006(4)
C25B 0.042(5) 0.048(4) 0.039(4) 0.001(3) 0.007(4) -0.010(3)
N26B 0.037(4) 0.038(3) 0.037(3) -0.002(2) -0.001(3) -0.009(3)
C61 0.035(4) 0.037(3) 0.027(3) -0.001(3) -0.002(3) -0.006(3)
C62 0.043(4) 0.032(3) 0.027(3) 0.000(3) -0.007(3) -0.005(3)
C63 0.044(5) 0.037(3) 0.029(4) -0.005(3) -0.009(3) -0.009(3)
C64 0.033(4) 0.047(4) 0.047(4) -0.001(3) -0.016(3) 0.001(3)
C65 0.046(5) 0.053(4) 0.049(5) -0.015(4) -0.012(4) -0.014(4)
C66 0.046(5) 0.044(4) 0.037(4) -0.009(3) -0.004(3) -0.009(4)
C31B 0.043(5) 0.039(4) 0.045(4) 0.003(3) -0.010(4) -0.006(3)
N32B 0.071(5) 0.038(3) 0.042(4) -0.005(3) -0.005(3) -0.002(3)
C33B 0.089(7) 0.040(4) 0.048(5) -0.013(4) -0.012(4) -0.004(4)
C34B 0.083(6) 0.032(4) 0.065(6) -0.004(4) -0.014(5) -0.018(4)
C35B 0.083(7) 0.047(4) 0.051(5) 0.006(4) 0.003(4) -0.014(4)
N36B 0.078(5) 0.037(3) 0.046(4) -0.005(3) -0.002(3) -0.013(3)
Cl1A 0.134(3) 0.116(2) 0.127(3) 0.0193(19) 0.033(2) -0.0170(19)
Cl2A 0.113(3) 0.125(2) 0.146(3) 0.026(2) -0.058(2) -0.0347(19)
Cl3A 0.118(3) 0.213(4) 0.153(3) 0.047(3) -0.054(2) -0.068(3)
C1S 0.119(9) 0.082(6) 0.081(7) 0.024(5) -0.005(6) -0.027(6)
Cl1B 0.159(3) 0.0721(15) 0.0804(18) 0.0036(13) 0.0034(17) -0.0258(16)
Cl2B 0.264(5) 0.0643(16) 0.121(3) -0.0114(16) 0.034(3) -0.044(2)
Cl3B 0.224(5) 0.179(4) 0.271(6) -0.057(3) 0.180(5) -0.051(3)
C2S 0.089(7) 0.066(5) 0.072(6) -0.004(5) -0.005(5) -0.023(5)
Cl1C 0.089(2) 0.1070(19) 0.116(2) -0.0347(16) 0.0270(16) -0.0153(15)
Cl2C 0.115(3) 0.124(2) 0.176(3) 0.002(2) -0.072(2) -0.025(2)
Cl3C 0.102(2) 0.0951(18) 0.181(3) -0.0258(19) -0.060(2) 0.0042(17)
C3S 0.074(7) 0.088(7) 0.129(9) -0.027(6) -0.003(6) -0.021(6)
Cl1D 0.138(4) 0.078(2) 0.119(4) -0.002(2) 0.047(3) -0.013(3)
Cl2D 0.092(4) 0.215(6) 0.163(5) -0.031(4) -0.015(4) -0.035(4)
Cl3D 0.216(10) 0.156(6) 0.055(3) -0.004(3) 0.019(4) -0.013(5)
C4S 0.067(10) 0.076(9) 0.025(7) -0.021(8) -0.009(7) 0.003(7)
Cl4D 0.219(18) 0.094(9) 0.102(10) 0.008(7) 0.000(11) 0.014(11)
Cl5D 0.082(9) 0.174(12) 0.140(12) -0.030(9) 0.017(8) -0.044(9)
Cl6D 0.128(15) 0.18(2) 0.143(19) -0.080(15) -0.065(14) 0.023(14)
C5S 0.06(2) 0.08(2) 0.06(2) -0.030(18) 0.02(2) 0.016(16)

loop_
_atom_type_symbol
_atom_type_description
_atom_type_scat_dispersion_real
_atom_type_scat_dispersion_imag
_atom_type_scat_source
C C 0.0033 0.0016 'International Tables Vol C Tables 4.2.6.8 and 6.1.1.4'
H H 0.0000 0.0000 'International Tables Vol C Tables 4.2.6.8 and 6.1.1.4'
N N 0.0061 0.0033 'International Tables Vol C Tables 4.2.6.8 and 6.1.1.4'
O O 0.0106 0.0060 'International Tables Vol C Tables 4.2.6.8 and 6.1.1.4'
Cl Cl 0.1484 0.1585 'International Tables Vol C Tables 4.2.6.8 and 6.1.1.4'
Br Br -0.2901 2.4595 'International Tables Vol C Tables 4.2.6.8 and 6.1.1.4'

loop_
_geom_angle_atom_site_label_1
_geom_angle_atom_site_label_2
_geom_angle_atom_site_label_3
_geom_angle
O1A C1A N1A 120.2(6)
O1A C1A C13 123.0(6)
N1A C1A C13 116.7(6)
C2A N1A C11A 119.1(5)
C2A N1A C1A 119.0(6)
C11A N1A C1A 115.1(5)
O2A C2A N1A 121.4(6)
O2A C2A C21 122.0(7)
N1A C2A C21 116.5(6)
O3A C3A N2A 119.8(6)
O3A C3A C23 124.7(7)
N2A C3A C23 115.5(5)
C4A N2A C21A 125.8(6)
C4A N2A C3A 115.7(5)
C21A N2A C3A 116.9(5)
O4A C4A N2A 119.5(6)
O4A C4A C31 121.1(6)
N2A C4A C31 119.4(6)
O5A C5A N3A 120.5(6)
O5A C5A C33 122.5(6)
N3A C5A C33 116.9(6)
C5A N3A C31A 117.1(5)
C5A N3A C6A 120.3(5)
C31A N3A C6A 116.9(5)
O6A C6A N3A 121.4(6)
O6A C6A C11 122.4(6)
N3A C6A C11 115.9(6)
C12 C11 C16 119.9(6)
C12 C11 C6A 120.2(6)
C16 C11 C6A 119.3(6)
C13 C12 C11 119.2(6)
C13 C12 H12 120.4
C11 C12 H12 120.4
C14 C13 C12 120.1(6)
C14 C13 C1A 118.8(6)
C12 C13 C1A 120.7(6)
C15 C14 C13 119.7(7)
C15 C14 H14 120.2
C13 C14 H14 120.2
C16 C15 C14 121.3(7)
C16 C15 H15 119.3
C14 C15 H15 119.3
C15 C16 C11 119.5(7)
C15 C16 H16 120.2
C11 C16 H16 120.2
N12A C11A N16A 128.1(6)
N12A C11A N1A 115.2(6)
N16A C11A N1A 116.6(5)
C11A N12A C13A 116.0(6)
N12A C13A C14A 121.0(6)
N12A C13A H13A 119.5
C14A C13A H13A 119.5
C13A C14A C15A 118.2(6)
C13A C14A Br1A 119.9(5)
C15A C14A Br1A 121.9(6)
N16A C15A C14A 121.7(7)
N16A C15A H15A 119.1
C14A C15A H15A 119.1
C15A N16A C11A 114.9(5)
C26 C21 C22 118.4(6)
C26 C21 C2A 119.5(6)
C22 C21 C2A 122.0(6)
C23 C22 C21 120.6(6)
C23 C22 H22 119.7
C21 C22 H22 119.7
C22 C23 C24 119.9(6)
C22 C23 C3A 121.6(6)
C24 C23 C3A 118.3(6)
C25 C24 C23 119.0(7)
C25 C24 H24 120.5
C23 C24 H24 120.5
C26 C25 C24 120.7(7)
C26 C25 H25 119.7
C24 C25 H25 119.7
C25 C26 C21 121.4(7)
C25 C26 H26 119.3
C21 C26 H26 119.3
N22A C21A N26A 128.9(7)
N22A C21A N2A 118.5(6)
N26A C21A N2A 112.6(6)
C21A N22A C23A 115.0(7)
N22A C23A C24A 122.2(8)
N22A C23A H23A 118.9
C24A C23A H23A 118.9
C23A C24A C25A 118.4(7)
C23A C24A Br2A 121.4(7)
C25A C24A Br2A 120.2(7)
N26A C25A C24A 121.8(7)
N26A C25A H25A 119.1
C24A C25A H25A 119.1
C21A N26A C25A 113.5(7)
C36 C31 C32 118.8(6)
C36 C31 C4A 119.1(6)
C32 C31 C4A 121.8(6)
C33 C32 C31 121.3(6)
C33 C32 H32 119.4
C31 C32 H32 119.4
C34 C33 C32 117.4(6)
C34 C33 C5A 118.5(6)
C32 C33 C5A 124.0(6)
C35 C34 C33 122.2(7)
C35 C34 H34 118.9
C33 C34 H34 118.9
C36 C35 C34 119.5(6)
C36 C35 H35 120.2
C34 C35 H35 120.2
C35 C36 C31 120.7(6)
C35 C36 H36 119.7
C31 C36 H36 119.7
N32A C31A N36A 128.9(6)
N32A C31A N3A 115.2(6)
N36A C31A N3A 115.9(6)
C31A N32A C33A 115.6(6)
N32A C33A C34A 121.1(6)
N32A C33A H33A 119.4
C34A C33A H33A 119.4
C35A C34A C33A 118.5(6)
C35A C34A Br3A 121.2(5)
C33A C34A Br3A 120.2(5)
N36A C35A C34A 121.4(6)
N36A C35A H35A 119.3
C34A C35A H35A 119.3
C31A N36A C35A 114.5(6)
O1B C1B N1B 120.4(7)
O1B C1B C43 121.6(7)
N1B C1B C43 117.7(6)
C11B N1B C2B 117.7(5)
C11B N1B C1B 118.2(5)
C2B N1B C1B 117.2(6)
O2B C2B N1B 120.8(6)
O2B C2B C51 122.9(7)
N1B C2B C51 116.3(6)
O3B C3B N2B 119.4(6)
O3B C3B C53 123.4(6)
N2B C3B C53 117.0(5)
C4B N2B C21B 126.2(6)
C4B N2B C3B 116.2(5)
C21B N2B C3B 114.3(5)
O4B C4B N2B 119.8(6)
O4B C4B C61 122.4(6)
N2B C4B C61 117.8(5)
O5B C5B N3B 121.2(6)
O5B C5B C63 123.2(6)
N3B C5B C63 115.4(5)
C6B N3B C31B 116.5(5)
C6B N3B C5B 122.1(5)
C31B N3B C5B 116.5(5)
O6B C6B N3B 120.5(6)
O6B C6B C41 122.9(6)
N3B C6B C41 116.5(6)
C42 C41 C46 119.2(6)
C42 C41 C6B 121.0(6)
C46 C41 C6B 119.4(6)
C41 C42 C43 120.9(6)
C41 C42 H42 119.5
C43 C42 H42 119.5
C44 C43 C42 118.8(7)
C44 C43 C1B 117.0(6)
C42 C43 C1B 123.7(6)
C45 C44 C43 121.1(7)
C45 C44 H44 119.4
C43 C44 H44 119.4
C44 C45 C46 119.9(7)
C44 C45 H45 120.1
C46 C45 H45 120.1
C41 C46 C45 119.8(7)
C41 C46 H46 120.1
C45 C46 H46 120.1
N12B C11B N16B 128.1(6)
N12B C11B N1B 115.2(6)
N16B C11B N1B 116.7(6)
C11B N12B C13B 114.3(6)
N12B C13B C14B 123.0(6)
N12B C13B H13B 118.5
C14B C13B H13B 118.5
C13B C14B C15B 117.0(6)
C13B C14B Br1B 122.0(5)
C15B C14B Br1B 120.9(6)
N16B C15B C14B 121.7(7)
N16B C15B H15B 119.1
C14B C15B H15B 119.1
C11B N16B C15B 115.7(6)
C56 C51 C52 119.6(6)
C56 C51 C2B 118.4(6)
C52 C51 C2B 122.0(6)
C53 C52 C51 119.8(6)
C53 C52 H52 120.1
C51 C52 H52 120.1
C52 C53 C54 120.1(6)
C52 C53 C3B 121.4(6)
C54 C53 C3B 118.1(5)
C53 C54 C55 120.1(6)
C53 C54 H54 119.9
C55 C54 H54 119.9
C56 C55 C54 119.7(6)
C56 C55 H55 120.1
C54 C55 H55 120.1
C55 C56 C51 120.6(6)
C55 C56 H56 119.7
C51 C56 H56 119.7
N22B C21B N26B 129.4(6)
N22B C21B N2B 113.2(6)
N26B C21B N2B 117.3(6)
C21B N22B C23B 114.4(6)
N22B C23B C24B 121.6(6)
N22B C23B H23B 119.2
C24B C23B H23B 119.2
C25B C24B C23B 117.6(6)
C25B C24B Br2B 122.5(6)
C23B C24B Br2B 119.9(5)
N26B C25B C24B 123.1(7)
N26B C25B H25B 118.4
C24B C25B H25B 118.4
C21B N26B C25B 113.8(6)
C66 C61 C62 119.3(6)
C66 C61 C4B 118.5(5)
C62 C61 C4B 121.8(6)
C63 C62 C61 120.3(6)
C63 C62 H62 119.9
C61 C62 H62 119.9
C62 C63 C64 119.1(6)
C62 C63 C5B 123.8(6)
C64 C63 C5B 116.9(6)
C65 C64 C63 120.4(6)
C65 C64 H64 119.8
C63 C64 H64 119.8
C66 C65 C64 119.8(6)
C66 C65 H65 120.1
C64 C65 H65 120.1
C65 C66 C61 121.1(6)
C65 C66 H66 119.4
C61 C66 H66 119.4
N36B C31B N32B 128.7(6)
N36B C31B N3B 116.5(6)
N32B C31B N3B 114.9(6)
C31B N32B C33B 115.2(6)
N32B C33B C34B 120.6(7)
N32B C33B H33B 119.7
C34B C33B H33B 119.7
C35B C34B C33B 118.5(6)
C35B C34B Br3B 121.9(6)
C33B C34B Br3B 119.6(6)
N36B C35B C34B 122.6(7)
N36B C35B H35B 118.7
C34B C35B H35B 118.7
C31B N36B C35B 114.1(6)
Cl3A C1S Cl2A 107.7(5)
Cl3A C1S Cl1A 109.7(5)
Cl2A C1S Cl1A 110.0(6)
Cl3A C1S H1S 109.8
Cl2A C1S H1S 109.8
Cl1A C1S H1S 109.8
Cl3B C2S Cl1B 110.5(5)
Cl3B C2S Cl2B 111.9(5)
Cl1B C2S Cl2B 111.0(5)
Cl3B C2S H2S 107.7
Cl1B C2S H2S 107.7
Cl2B C2S H2S 107.7
Cl2C C3S Cl3C 114.8(5)
Cl2C C3S Cl1C 114.3(6)
Cl3C C3S Cl1C 112.8(6)
Cl2C C3S H3S 104.5
Cl3C C3S H3S 104.5
Cl1C C3S H3S 104.5
Cl2D C4S Cl1D 110.1(10)
Cl2D C4S Cl3D 110.7(14)
Cl1D C4S Cl3D 105.6(10)
Cl2D C4S H4S 110.1
Cl1D C4S H4S 110.1
Cl3D C4S H4S 110.1
Cl6D C5S Cl5D 121(5)
Cl6D C5S Cl4D 119(5)
Cl5D C5S Cl4D 93(3)
Cl6D C5S H5S 107.6
Cl5D C5S H5S 107.6
Cl4D C5S H5S 107.6

loop_
_geom_bond_atom_site_label_1
_geom_bond_atom_site_label_2
_geom_bond_distance
Br1A C14A 1.865(6)
Br2A C24A 1.879(7)
Br3A C34A 1.888(6)
O1A C1A 1.193(7)
C1A N1A 1.435(8)
C1A C13 1.494(9)
N1A C2A 1.409(8)
N1A C11A 1.423(7)
O2A C2A 1.207(8)
C2A C21 1.480(9)
O3A C3A 1.185(7)
C3A N2A 1.472(8)
C3A C23 1.477(9)
N2A C4A 1.386(8)
N2A C21A 1.408(8)
O4A C4A 1.220(7)
C4A C31 1.485(9)
O5A C5A 1.204(7)
C5A N3A 1.424(8)
C5A C33 1.488(8)
N3A C31A 1.426(7)
N3A C6A 1.434(8)
O6A C6A 1.208(7)
C6A C11 1.483(9)
C11 C12 1.392(9)
C11 C16 1.394(9)
C12 C13 1.391(9)
C12 H12 0.9300
C13 C14 1.378(8)
C14 C15 1.378(9)
C14 H14 0.9300
C15 C16 1.358(9)
C15 H15 0.9300
C16 H16 0.9300
C11A N12A 1.309(7)
C11A N16A 1.332(8)
N12A C13A 1.336(8)
C13A C14A 1.363(9)
C13A H13A 0.9300
C14A C15A 1.380(9)
C15A N16A 1.326(8)
C15A H15A 0.9300
C21 C26 1.373(9)
C21 C22 1.396(8)
C22 C23 1.373(8)
C22 H22 0.9300
C23 C24 1.390(9)
C24 C25 1.382(10)
C24 H24 0.9300
C25 C26 1.358(10)
C25 H25 0.9300
C26 H26 0.9300
C21A N22A 1.313(8)
C21A N26A 1.333(8)
N22A C23A 1.331(9)
C23A C24A 1.352(11)
C23A H23A 0.9300
C24A C25A 1.360(11)
C25A N26A 1.358(9)
C25A H25A 0.9300
C31 C36 1.383(8)
C31 C32 1.386(8)
C32 C33 1.382(8)
C32 H32 0.9300
C33 C34 1.379(8)
C34 C35 1.366(8)
C34 H34 0.9300
C35 C36 1.358(9)
C35 H35 0.9300
C36 H36 0.9300
C31A N32A 1.318(8)
C31A N36A 1.320(8)
N32A C33A 1.332(7)
C33A C34A 1.371(9)
C33A H33A 0.9300
C34A C35A 1.368(9)
C35A N36A 1.351(7)
C35A H35A 0.9300
Br1B C14B 1.862(6)
Br2B C24B 1.869(7)
Br3B C34B 1.885(6)
O1B C1B 1.190(7)
C1B N1B 1.429(8)
C1B C43 1.502(9)
N1B C11B 1.424(7)
N1B C2B 1.424(8)
O2B C2B 1.208(8)
C2B C51 1.478(8)
O3B C3B 1.199(6)
C3B N2B 1.469(8)
C3B C53 1.474(9)
N2B C4B 1.399(7)
N2B C21B 1.426(7)
O4B C4B 1.206(7)
C4B C61 1.497(8)
O5B C5B 1.188(7)
C5B N3B 1.435(8)
C5B C63 1.495(8)
N3B C6B 1.421(7)
N3B C31B 1.429(7)
O6B C6B 1.214(7)
C6B C41 1.472(9)
C41 C42 1.382(9)
C41 C46 1.385(8)
C42 C43 1.392(9)
C42 H42 0.9300
C43 C44 1.375(8)
C44 C45 1.365(10)
C44 H44 0.9300
C45 C46 1.397(10)
C45 H45 0.9300
C46 H46 0.9300
C11B N12B 1.313(8)
C11B N16B 1.316(8)
N12B C13B 1.343(8)
C13B C14B 1.354(9)
C13B H13B 0.9300
C14B C15B 1.367(9)
C15B N16B 1.332(8)
C15B H15B 0.9300
C51 C56 1.380(9)
C51 C52 1.398(8)
C52 C53 1.377(7)
C52 H52 0.9300
C53 C54 1.385(8)
C54 C55 1.387(9)
C54 H54 0.9300
C55 C56 1.376(8)
C55 H55 0.9300
C56 H56 0.9300
C21B N22B 1.320(7)
C21B N26B 1.323(8)
N22B C23B 1.341(8)
C23B C24B 1.381(9)
C23B H23B 0.9300
C24B C25B 1.346(9)
C25B N26B 1.340(8)
C25B H25B 0.9300
C61 C66 1.383(8)
C61 C62 1.392(8)
C62 C63 1.383(8)
C62 H62 0.9300
C63 C64 1.393(8)
C64 C65 1.388(8)
C64 H64 0.9300
C65 C66 1.359(9)
C65 H65 0.9300
C66 H66 0.9300
C31B N36B 1.320(8)
C31B N32B 1.334(8)
N32B C33B 1.338(8)
C33B C34B 1.378(10)
C33B H33B 0.9300
C34B C35B 1.356(10)
C35B N36B 1.335(8)
C35B H35B 0.9300
Cl1A C1S 1.768(9)
Cl2A C1S 1.752(10)
Cl3A C1S 1.712(10)
C1S H1S 0.9800
Cl1B C2S 1.717(8)
Cl2B C2S 1.730(8)
Cl3B C2S 1.688(9)
C2S H2S 0.9800
Cl1C C3S 1.740(9)
Cl2C C3S 1.671(9)
Cl3C C3S 1.704(10)
C3S H3S 0.9800
Cl1D C4S 1.75(2)
Cl2D C4S 1.68(2)
Cl3D C4S 1.778(16)
C4S H4S 0.9800
Cl4D C5S 1.91(6)
Cl5D C5S 1.85(8)
Cl6D C5S 1.37(6)
C5S H5S 0.9800

loop_
_geom_hbond_atom_site_label_D
_geom_hbond_atom_site_label_H
_geom_hbond_atom_site_label_A
_geom_hbond_distance_DH
_geom_hbond_distance_HA
_geom_hbond_distance_DA
_geom_hbond_angle_DHA
_geom_hbond_site_symmetry_A
_geom_hbond_publ_flag
C3S H3S O1A 0.98 2.22 3.004(11) 136 . yes
C4S H4S N16A 0.98 2.49 3.208(19) 130 . yes
C12 H12 N1A 0.93 2.54 2.875(9) 101 . yes
C22 H22 N2A 0.93 2.56 2.883(8) 101 . yes
C52 H52 N2B 0.93 2.60 2.919(8) 101 . yes
C62 H62 N3B 0.93 2.60 2.912(7) 100 . yes
C44 H44 O3B 0.93 2.56 3.291(8) 135 2_766 yes
C2S H2S N12B 0.98 2.58 3.533(11) 165 2_766 yes

loop_
_geom_torsion_atom_site_label_1
_geom_torsion_atom_site_label_2
_geom_torsion_atom_site_label_3
_geom_torsion_atom_site_label_4
_geom_torsion
O1A C1A N1A C2A 30.0(8)
C13 C1A N1A C2A -146.0(6)
O1A C1A N1A C11A -120.8(7)
C13 C1A N1A C11A 63.2(7)
C11A N1A C2A O2A 7.2(10)
C1A N1A C2A O2A -142.4(7)
C11A N1A C2A C21 -170.1(6)
C1A N1A C2A C21 40.2(8)
O3A C3A N2A C4A -113.3(7)
C23 C3A N2A C4A 68.2(7)
O3A C3A N2A C21A 53.1(9)
C23 C3A N2A C21A -125.4(6)
C21A N2A C4A O4A -160.3(6)
C3A N2A C4A O4A 4.7(8)
C21A N2A C4A C31 21.4(8)
C3A N2A C4A C31 -173.6(5)
O5A C5A N3A C31A -14.9(9)
C33 C5A N3A C31A 162.6(5)
O5A C5A N3A C6A 137.7(7)
C33 C5A N3A C6A -44.8(8)
C5A N3A C6A O6A -27.1(9)
C31A N3A C6A O6A 125.6(6)
C5A N3A C6A C11 146.7(6)
C31A N3A C6A C11 -60.6(7)
O6A C6A C11 C12 136.7(6)
N3A C6A C11 C12 -37.0(8)
O6A C6A C11 C16 -35.0(9)
N3A C6A C11 C16 151.2(6)
C16 C11 C12 C13 4.0(9)
C6A C11 C12 C13 -167.7(5)
C11 C12 C13 C14 -3.6(9)
C11 C12 C13 C1A 169.0(5)
O1A C1A C13 C14 14.2(9)
N1A C1A C13 C14 -169.9(5)
O1A C1A C13 C12 -158.5(6)
N1A C1A C13 C12 17.4(8)
C12 C13 C14 C15 -0.6(9)
C1A C13 C14 C15 -173.3(6)
C13 C14 C15 C16 4.5(10)
C14 C15 C16 C11 -4.1(10)
C12 C11 C16 C15 -0.2(9)
C6A C11 C16 C15 171.6(6)
C2A N1A C11A N12A -127.0(7)
C1A N1A C11A N12A 23.8(8)
C2A N1A C11A N16A 55.1(8)
C1A N1A C11A N16A -154.1(6)
N16A C11A N12A C13A -1.7(11)
N1A C11A N12A C13A -179.3(6)
C11A N12A C13A C14A -0.6(10)
N12A C13A C14A C15A 0.7(11)
N12A C13A C14A Br1A -177.7(5)
C13A C14A C15A N16A 1.3(11)
Br1A C14A C15A N16A 179.7(5)
C14A C15A N16A C11A -3.2(10)
N12A C11A N16A C15A 3.5(10)
N1A C11A N16A C15A -178.9(6)
O2A C2A C21 C26 33.8(11)
N1A C2A C21 C26 -148.9(7)
O2A C2A C21 C22 -142.8(7)
N1A C2A C21 C22 34.5(10)
C26 C21 C22 C23 0.6(10)
C2A C21 C22 C23 177.2(6)
C21 C22 C23 C24 0.5(10)
C21 C22 C23 C3A 176.7(6)
O3A C3A C23 C22 -154.1(7)
N2A C3A C23 C22 24.4(9)
O3A C3A C23 C24 22.2(11)
N2A C3A C23 C24 -159.3(6)
C22 C23 C24 C25 -1.9(11)
C3A C23 C24 C25 -178.3(7)
C23 C24 C25 C26 2.3(13)
C24 C25 C26 C21 -1.2(14)
C22 C21 C26 C25 -0.2(12)
C2A C21 C26 C25 -177.0(8)
C4A N2A C21A N22A 27.1(9)
C3A N2A C21A N22A -137.8(6)
C4A N2A C21A N26A -153.9(6)
C3A N2A C21A N26A 41.2(8)
N26A C21A N22A C23A 3.2(11)
N2A C21A N22A C23A -178.0(6)
C21A N22A C23A C24A -3.0(11)
N22A C23A C24A C25A 1.2(12)
N22A C23A C24A Br2A -179.7(5)
C23A C24A C25A N26A 0.9(12)
Br2A C24A C25A N26A -178.3(5)
N22A C21A N26A C25A -1.3(10)
N2A C21A N26A C25A 179.8(6)
C24A C25A N26A C21A -0.9(11)
O4A C4A C31 C36 52.1(8)
N2A C4A C31 C36 -129.6(6)
O4A C4A C31 C32 -121.7(7)
N2A C4A C31 C32 56.6(8)
C36 C31 C32 C33 -1.8(9)
C4A C31 C32 C33 172.1(6)
C31 C32 C33 C34 0.1(9)
C31 C32 C33 C5A -175.9(6)
O5A C5A C33 C34 -19.8(10)
N3A C5A C33 C34 162.7(6)
O5A C5A C33 C32 156.2(7)
N3A C5A C33 C32 -21.3(9)
C32 C33 C34 C35 2.0(10)
C5A C33 C34 C35 178.3(6)
C33 C34 C35 C36 -2.4(10)
C34 C35 C36 C31 0.7(10)
C32 C31 C36 C35 1.4(9)
C4A C31 C36 C35 -172.7(6)
C5A N3A C31A N32A 125.0(6)
C6A N3A C31A N32A -28.6(8)
C5A N3A C31A N36A -54.0(8)
C6A N3A C31A N36A 152.4(6)
N36A C31A N32A C33A -0.7(11)
N3A C31A N32A C33A -179.6(6)
C31A N32A C33A C34A 2.6(10)
N32A C33A C34A C35A -3.1(11)
N32A C33A C34A Br3A -179.6(5)
C33A C34A C35A N36A 1.7(11)
Br3A C34A C35A N36A 178.2(5)
N32A C31A N36A C35A -0.6(11)
N3A C31A N36A C35A 178.3(6)
C34A C35A N36A C31A 0.1(10)
O1B C1B N1B C11B -126.3(7)
C43 C1B N1B C11B 59.0(8)
O1B C1B N1B C2B 24.0(9)
C43 C1B N1B C2B -150.7(6)
C11B N1B C2B O2B 16.9(11)
C1B N1B C2B O2B -133.5(8)
C11B N1B C2B C51 -161.5(6)
C1B N1B C2B C51 48.0(9)
O3B C3B N2B C4B -109.3(6)
C53 C3B N2B C4B 75.1(6)
O3B C3B N2B C21B 51.5(7)
C53 C3B N2B C21B -124.1(6)
C21B N2B C4B O4B -153.9(5)
C3B N2B C4B O4B 4.2(8)
C21B N2B C4B C61 28.2(8)
C3B N2B C4B C61 -173.6(5)
O5B C5B N3B C6B 137.7(7)
C63 C5B N3B C6B -47.5(8)
O5B C5B N3B C31B -16.4(10)
C63 C5B N3B C31B 158.5(6)
C31B N3B C6B O6B 129.5(6)
C5B N3B C6B O6B -24.5(9)
C31B N3B C6B C41 -55.2(7)
C5B N3B C6B C41 150.7(6)
O6B C6B C41 C42 136.2(6)
N3B C6B C41 C42 -38.9(8)
O6B C6B C41 C46 -36.2(9)
N3B C6B C41 C46 148.7(5)
C46 C41 C42 C43 4.2(9)
C6B C41 C42 C43 -168.3(5)
C41 C42 C43 C44 -4.3(8)
C41 C42 C43 C1B 167.9(5)
O1B C1B C43 C44 20.9(9)
N1B C1B C43 C44 -164.4(5)
O1B C1B C43 C42 -151.3(6)
N1B C1B C43 C42 23.3(8)
C42 C43 C44 C45 -0.3(9)
C1B C43 C44 C45 -173.0(6)
C43 C44 C45 C46 4.9(10)
C42 C41 C46 C45 0.4(9)
C6B C41 C46 C45 173.0(6)
C44 C45 C46 C41 -4.9(10)
C2B N1B C11B N12B -126.8(7)
C1B N1B C11B N12B 23.3(9)
C2B N1B C11B N16B 49.6(9)
C1B N1B C11B N16B -160.3(7)
N16B C11B N12B C13B 3.4(12)
N1B C11B N12B C13B 179.3(6)
C11B N12B C13B C14B -2.3(12)
N12B C13B C14B C15B -0.9(13)
N12B C13B C14B Br1B -178.7(6)
C13B C14B C15B N16B 3.4(14)
Br1B C14B C15B N16B -178.8(7)
N12B C11B N16B C15B -1.1(14)
N1B C11B N16B C15B -176.9(7)
C14B C15B N16B C11B -2.5(14)
O2B C2B C51 C56 28.2(11)
N1B C2B C51 C56 -153.4(6)
O2B C2B C51 C52 -150.9(8)
N1B C2B C51 C52 27.5(10)
C56 C51 C52 C53 1.5(9)
C2B C51 C52 C53 -179.4(6)
C51 C52 C53 C54 -0.6(9)
C51 C52 C53 C3B 172.1(6)
O3B C3B C53 C52 -148.7(6)
N2B C3B C53 C52 26.8(8)
O3B C3B C53 C54 24.1(9)
N2B C3B C53 C54 -160.5(5)
C52 C53 C54 C55 -0.3(9)
C3B C53 C54 C55 -173.2(6)
C53 C54 C55 C56 0.2(10)
C54 C55 C56 C51 0.7(10)
C52 C51 C56 C55 -1.6(10)
C2B C51 C56 C55 179.3(6)
C4B N2B C21B N22B -155.1(5)
C3B N2B C21B N22B 46.4(7)
C4B N2B C21B N26B 27.7(8)
C3B N2B C21B N26B -130.8(6)
N26B C21B N22B C23B -1.9(9)
N2B C21B N22B C23B -178.7(5)
C21B N22B C23B C24B -0.4(8)
N22B C23B C24B C25B 2.0(9)
N22B C23B C24B Br2B -178.2(4)
C23B C24B C25B N26B -1.7(10)
Br2B C24B C25B N26B 178.5(4)
N22B C21B N26B C25B 2.2(9)
N2B C21B N26B C25B 178.9(5)
C24B C25B N26B C21B -0.3(9)
O4B C4B C61 C66 40.7(9)
N2B C4B C61 C66 -141.6(6)
O4B C4B C61 C62 -132.2(6)
N2B C4B C61 C62 45.6(8)
C66 C61 C62 C63 -0.5(9)
C4B C61 C62 C63 172.3(6)
C61 C62 C63 C64 1.9(9)
C61 C62 C63 C5B -172.8(6)
O5B C5B C63 C62 155.8(7)
N3B C5B C63 C62 -18.9(9)
O5B C5B C63 C64 -19.0(10)
N3B C5B C63 C64 166.2(6)
C62 C63 C64 C65 -1.2(10)
C5B C63 C64 C65 173.9(6)
C63 C64 C65 C66 -1.0(10)
C64 C65 C66 C61 2.4(10)
C62 C61 C66 C65 -1.7(10)
C4B C61 C66 C65 -174.7(6)
C6B N3B C31B N36B 147.6(6)
C5B N3B C31B N36B -56.9(8)
C6B N3B C31B N32B -32.6(8)
C5B N3B C31B N32B 122.9(6)
N36B C31B N32B C33B 0.7(11)
N3B C31B N32B C33B -179.1(6)
C31B N32B C33B C34B 3.4(11)
N32B C33B C34B C35B -3.4(12)
N32B C33B C34B Br3B 176.0(6)
C33B C34B C35B N36B -0.8(13)
Br3B C34B C35B N36B 179.7(6)
N32B C31B N36B C35B -4.6(11)
N3B C31B N36B C35B 175.2(6)
C34B C35B N36B C31B 4.5(11)
